data_7704626
loop_
_publ_author_name
'Raju, Saravanan'
'Singh, Harkesh B.'
'Butcher, Ray J.'

_publ_section_title
;
 Metallophilic interactions: observations of the shortest
 metallophilicinteractions between closed shell
 (d<sup>10</sup>d<sup>10</sup>, d<sup>10</sup>d<sup>8</sup>,
 d<sup>8</sup>d<sup>8</sup>) metal ions [MM' M = Hg(ii) and Pd(ii) and M'
 = Cu(i), Ag(i), Au(i), and Pd(ii)].
;
_journal_issue 26
_journal_name_full 'Dalton transactions (Cambridge, England : 2003)'
_journal_page_first 9099
_journal_page_last 9117
_journal_paper_doi 10.1039/d0dt01008a
_journal_volume 49
_journal_year 2020
_chemical_formula_moiety 'C19 H12 Ag F3 Hg N2 O3 S'
_chemical_formula_sum 'C19 H12 Ag F3 Hg N2 O3 S'
_chemical_formula_weight 713.83
_space_group_crystal_system monoclinic
_space_group_IT_number 14
_space_group_name_Hall '-P 2ybc'
_space_group_name_H-M_alt 'P 1 21/c 1'
_atom_sites_solution_hydrogens geom
_audit_creation_method SHELXL-2018/3
_audit_update_record
;
2019-02-22 deposited with the CCDC.	2020-06-03 downloaded from the CCDC.
;
_cell_angle_alpha 90
_cell_angle_beta 101.168(2)
_cell_angle_gamma 90
_cell_formula_units_Z 4
_cell_length_a 11.9206(3)
_cell_length_b 12.2385(3)
_cell_length_c 13.1387(3)
_cell_measurement_reflns_used 16133
_cell_measurement_temperature 100(2)
_cell_measurement_theta_max 31.2300
_cell_measurement_theta_min 2.3870
_cell_volume 1880.51(8)
_computing_cell_refinement 'CrysAlisPro 1.171.38.43 (Rigaku OD, 2015)'
_computing_data_collection 'CrysAlisPro 1.171.38.43 (Rigaku OD, 2015)'
_computing_data_reduction 'CrysAlisPro 1.171.38.43 (Rigaku OD, 2015)'
_computing_molecular_graphics 'Shelxtl (Sheldrick, 2008)'
_computing_publication_material 'Shelxtl (Sheldrick, 2008)'
_computing_structure_refinement 'SHELXL-2018/3 (Sheldrick, 2018)'
_computing_structure_solution 'Shelxt (Sheldrick, 2015)'
_diffrn_ambient_temperature 100(2)
_diffrn_measured_fraction_theta_full 0.997
_diffrn_measured_fraction_theta_max 0.913
_diffrn_measurement_device_type 'Rigaku CCD'
_diffrn_measurement_method '\w scans'
_diffrn_radiation_type MoK\a
_diffrn_radiation_wavelength 0.71073
_diffrn_reflns_av_R_equivalents 0.0377
_diffrn_reflns_av_unetI/netI 0.0265
_diffrn_reflns_Laue_measured_fraction_full 0.997
_diffrn_reflns_Laue_measured_fraction_max 0.913
_diffrn_reflns_limit_h_max 17
_diffrn_reflns_limit_h_min -17
_diffrn_reflns_limit_k_max 17
_diffrn_reflns_limit_k_min -14
_diffrn_reflns_limit_l_max 18
_diffrn_reflns_limit_l_min -19
_diffrn_reflns_number 25402
_diffrn_reflns_point_group_measured_fraction_full 0.997
_diffrn_reflns_point_group_measured_fraction_max 0.913
_diffrn_reflns_theta_full 25.242
_diffrn_reflns_theta_max 31.177
_diffrn_reflns_theta_min 2.409
_diffrn_source 'fine-focus sealed X-ray tube'
_exptl_absorpt_coefficient_mu 9.361
_exptl_absorpt_correction_T_max 1.00000
_exptl_absorpt_correction_T_min 0.75530
_exptl_absorpt_correction_type multi-scan
_exptl_absorpt_process_details
;
The symmetry employed for this shelxl refinement is uniquely defined
by the following loop, which should always be used as a source of
symmetry information in preference to the above space-group names.
They are only intended as comments.
;
_exptl_crystal_colour colorless
_exptl_crystal_density_diffrn 2.521
_exptl_crystal_description prism
_exptl_crystal_F_000 1336
_exptl_crystal_size_max 0.17
_exptl_crystal_size_mid 0.13
_exptl_crystal_size_min 0.09
_refine_diff_density_max 2.519
_refine_diff_density_min -1.282
_refine_diff_density_rms 0.168
_refine_ls_extinction_method none
_refine_ls_goodness_of_fit_ref 1.037
_refine_ls_hydrogen_treatment constr
_refine_ls_matrix_type full
_refine_ls_number_parameters 271
_refine_ls_number_reflns 5556
_refine_ls_number_restraints 0
_refine_ls_restrained_S_all 1.037
_refine_ls_R_factor_all 0.0316
_refine_ls_R_factor_gt 0.0281
_refine_ls_shift/su_max 0.001
_refine_ls_shift/su_mean 0.000
_refine_ls_structure_factor_coef Fsqd
_refine_ls_weighting_details 'w=1/[\s^2^(Fo^2^)+(0.0316P)^2^+5.1158P] where P=(Fo^2^+2Fc^2^)/3'
_refine_ls_weighting_scheme calc
_refine_ls_wR_factor_gt 0.0644
_refine_ls_wR_factor_ref 0.0662
_reflns_Friedel_coverage 0.000
_reflns_number_gt 5117
_reflns_number_total 5556
_reflns_threshold_expression 'I > 2\s(I)'
_cod_data_source_file d0dt01008a2.cif
_cod_data_source_block shelx_CCDC4
_cod_depositor_comments 'Adding full bibliography for 7704622--7704632.cif.'
_cod_original_sg_symbol_H-M 'P 21/c'
_cod_database_code 7704626
_shelx_shelxl_version_number 2018/3
_shelx_space_group_comment
;
The symmetry employed for this shelxl refinement is uniquely defined
by the following loop, which should always be used as a source of
symmetry information in preference to the above space-group names.
They are only intended as comments.
;

loop_
_space_group_symop_operation_xyz
'x, y, z'
'-x, y+1/2, -z+1/2'
'-x, -y, -z'
'x, -y-1/2, z-1/2'

loop_
_atom_site_label
_atom_site_type_symbol
_atom_site_fract_x
_atom_site_fract_y
_atom_site_fract_z
_atom_site_U_iso_or_equiv
_atom_site_adp_type
_atom_site_occupancy
_atom_site_site_symmetry_order
_atom_site_calc_flag
_atom_site_refinement_flags_posn
_atom_site_refinement_flags_adp
_atom_site_refinement_flags_occupancy
_atom_site_disorder_assembly
_atom_site_disorder_group
Hg Hg 0.35324(2) 0.42623(2) 0.34339(2) 0.01783(5) Uani 1 1 d . . . . .
Ag Ag 0.51996(2) 0.58696(2) 0.38870(2) 0.02182(7) Uani 1 1 d . . . . .
N1 N 0.6342(2) 0.4473(2) 0.3828(2) 0.0168(5) Uani 1 1 d . . . . .
N2 N 0.3693(2) 0.6916(2) 0.3785(2) 0.0168(5) Uani 1 1 d . . . . .
C1 C 0.4827(3) 0.3106(3) 0.3518(3) 0.0176(6) Uani 1 1 d . . . . .
C2 C 0.4534(3) 0.2011(3) 0.3420(3) 0.0212(7) Uani 1 1 d . . . . .
H2A H 0.374825 0.181339 0.329259 0.025 Uiso 1 1 calc R U . . .
C3 C 0.5365(3) 0.1181(3) 0.3503(3) 0.0206(7) Uani 1 1 d . . . . .
H3A H 0.513662 0.043623 0.343724 0.025 Uiso 1 1 calc R U . . .
C4 C 0.6499(3) 0.1445(3) 0.3678(3) 0.0196(7) Uani 1 1 d . . . . .
H4A H 0.705862 0.088416 0.373708 0.023 Uiso 1 1 calc R U . . .
C5 C 0.6841(3) 0.2552(3) 0.3772(3) 0.0168(6) Uani 1 1 d . . . . .
C6 C 0.8011(3) 0.2843(3) 0.3959(3) 0.0188(7) Uani 1 1 d . . . . .
H6A H 0.858171 0.229352 0.401122 0.023 Uiso 1 1 calc R U . . .
C7 C 0.8315(3) 0.3916(3) 0.4063(3) 0.0203(7) Uani 1 1 d . . . . .
H7A H 0.909634 0.412565 0.417945 0.024 Uiso 1 1 calc R U . . .
C8 C 0.7450(3) 0.4703(3) 0.3994(3) 0.0193(7) Uani 1 1 d . . . . .
H8A H 0.767178 0.544870 0.407134 0.023 Uiso 1 1 calc R U . . .
C9 C 0.6003(3) 0.3391(3) 0.3704(2) 0.0156(6) Uani 1 1 d . . . . .
C10 C 0.2279(3) 0.5454(3) 0.3376(3) 0.0183(6) Uani 1 1 d . . . . .
C11 C 0.1139(3) 0.5168(3) 0.3137(3) 0.0228(7) Uani 1 1 d . . . . .
H11A H 0.094111 0.442018 0.301904 0.027 Uiso 1 1 calc R U . . .
C12 C 0.0262(3) 0.5949(3) 0.3062(3) 0.0256(8) Uani 1 1 d . . . . .
H12A H -0.051399 0.572090 0.289800 0.031 Uiso 1 1 calc R U . . .
C13 C 0.0512(3) 0.7026(3) 0.3222(3) 0.0230(7) Uani 1 1 d . . . . .
H13A H -0.008717 0.754636 0.317097 0.028 Uiso 1 1 calc R U . . .
C14 C 0.1671(3) 0.7372(3) 0.3465(3) 0.0186(6) Uani 1 1 d . . . . .
C15 C 0.1960(3) 0.8495(3) 0.3614(3) 0.0217(7) Uani 1 1 d . . . . .
H15A H 0.137677 0.903243 0.356449 0.026 Uiso 1 1 calc R U . . .
C16 C 0.3077(3) 0.8791(3) 0.3829(3) 0.0231(7) Uani 1 1 d . . . . .
H16A H 0.328641 0.953810 0.392420 0.028 Uiso 1 1 calc R U . . .
C17 C 0.3922(3) 0.7973(3) 0.3908(3) 0.0193(7) Uani 1 1 d . . . . .
H17A H 0.470120 0.819246 0.405868 0.023 Uiso 1 1 calc R U . . .
C18 C 0.2558(3) 0.6583(3) 0.3544(2) 0.0171(6) Uani 1 1 d . . . . .
S1 S 0.73512(7) 0.79988(8) 0.41443(7) 0.02072(17) Uani 1 1 d . . . . .
O1 O 0.6813(2) 0.7106(2) 0.4583(2) 0.0298(6) Uani 1 1 d . . . . .
O2 O 0.7866(3) 0.7704(4) 0.3283(3) 0.0462(9) Uani 1 1 d . . . . .
O3 O 0.6693(3) 0.8981(3) 0.4029(3) 0.0477(10) Uani 1 1 d . . . . .
C19 C 0.8560(4) 0.8290(4) 0.5189(4) 0.0344(10) Uani 1 1 d . . . . .
F1 F 0.8209(3) 0.8631(4) 0.6028(3) 0.0626(10) Uani 1 1 d . . . . .
F2 F 0.9209(3) 0.7416(3) 0.5421(3) 0.0591(9) Uani 1 1 d . . . . .
F3 F 0.9223(3) 0.9063(3) 0.4921(3) 0.0741(12) Uani 1 1 d . . . . .

loop_
_atom_site_aniso_label
_atom_site_aniso_U_11
_atom_site_aniso_U_22
_atom_site_aniso_U_33
_atom_site_aniso_U_23
_atom_site_aniso_U_13
_atom_site_aniso_U_12
Hg 0.01398(7) 0.01833(8) 0.02071(7) -0.00029(5) 0.00217(5) 0.00138(4)
Ag 0.01292(12) 0.01997(13) 0.03189(15) -0.00347(11) 0.00265(10) 0.00488(9)
N1 0.0148(13) 0.0158(13) 0.0186(13) -0.0002(11) 0.0001(10) 0.0017(11)
N2 0.0130(12) 0.0206(15) 0.0170(12) -0.0017(11) 0.0034(10) 0.0009(11)
C1 0.0146(14) 0.0191(17) 0.0189(15) 0.0008(13) 0.0028(12) 0.0024(12)
C2 0.0194(16) 0.0206(17) 0.0239(17) -0.0010(14) 0.0052(13) -0.0019(13)
C3 0.0244(17) 0.0165(16) 0.0210(16) 0.0011(13) 0.0050(13) 0.0008(14)
C4 0.0228(17) 0.0163(16) 0.0200(15) 0.0006(13) 0.0050(13) 0.0030(13)
C5 0.0165(15) 0.0185(16) 0.0158(14) 0.0008(12) 0.0045(11) 0.0025(12)
C6 0.0164(15) 0.0217(17) 0.0182(15) 0.0023(13) 0.0035(12) 0.0049(13)
C7 0.0153(15) 0.0230(17) 0.0222(16) 0.0010(14) 0.0027(13) 0.0024(13)
C8 0.0167(15) 0.0184(17) 0.0229(16) -0.0005(13) 0.0039(13) -0.0008(13)
C9 0.0173(15) 0.0158(15) 0.0134(13) -0.0013(12) 0.0020(11) 0.0016(12)
C10 0.0167(15) 0.0190(16) 0.0196(15) 0.0030(13) 0.0046(12) 0.0057(13)
C11 0.0197(16) 0.0232(18) 0.0241(17) -0.0001(14) 0.0010(13) -0.0008(14)
C12 0.0124(15) 0.032(2) 0.0313(19) 0.0048(16) 0.0017(14) 0.0019(14)
C13 0.0126(15) 0.031(2) 0.0252(17) 0.0065(15) 0.0045(13) 0.0072(14)
C14 0.0165(15) 0.0229(17) 0.0163(14) 0.0022(13) 0.0027(12) 0.0047(13)
C15 0.0216(17) 0.0213(17) 0.0227(16) 0.0037(14) 0.0057(13) 0.0090(14)
C16 0.0276(18) 0.0186(17) 0.0239(17) 0.0002(14) 0.0070(14) 0.0021(15)
C17 0.0179(15) 0.0196(16) 0.0208(16) 0.0014(13) 0.0049(12) 0.0000(13)
C18 0.0148(14) 0.0229(17) 0.0135(13) 0.0017(12) 0.0027(11) 0.0031(13)
S1 0.0137(4) 0.0196(4) 0.0278(4) 0.0016(3) 0.0017(3) 0.0000(3)
O1 0.0260(14) 0.0207(14) 0.0410(16) 0.0021(12) 0.0025(12) -0.0069(11)
O2 0.0214(14) 0.087(3) 0.0309(16) -0.0081(17) 0.0055(12) -0.0022(16)
O3 0.0357(18) 0.0203(15) 0.082(3) 0.0111(17) -0.0006(18) 0.0072(14)
C19 0.0200(18) 0.045(3) 0.037(2) -0.012(2) 0.0025(16) -0.0058(18)
F1 0.0388(16) 0.100(3) 0.0464(18) -0.0385(19) 0.0026(14) -0.0055(18)
F2 0.0303(15) 0.074(2) 0.062(2) -0.0037(18) -0.0179(14) 0.0194(15)
F3 0.045(2) 0.076(3) 0.097(3) -0.010(2) 0.003(2) -0.0447(19)

loop_
_atom_type_symbol
_atom_type_description
_atom_type_scat_dispersion_real
_atom_type_scat_dispersion_imag
_atom_type_scat_source
C C 0.0033 0.0016 'International Tables Vol C Tables 4.2.6.8 and 6.1.1.4'
H H 0.0000 0.0000 'International Tables Vol C Tables 4.2.6.8 and 6.1.1.4'
N N 0.0061 0.0033 'International Tables Vol C Tables 4.2.6.8 and 6.1.1.4'
O O 0.0106 0.0060 'International Tables Vol C Tables 4.2.6.8 and 6.1.1.4'
F F 0.0171 0.0103 'International Tables Vol C Tables 4.2.6.8 and 6.1.1.4'
S S 0.1246 0.1234 'International Tables Vol C Tables 4.2.6.8 and 6.1.1.4'
Ag Ag -0.8971 1.1015 'International Tables Vol C Tables 4.2.6.8 and 6.1.1.4'
Hg Hg -2.3894 9.2266 'International Tables Vol C Tables 4.2.6.8 and 6.1.1.4'

loop_
_geom_angle_atom_site_label_1
_geom_angle_atom_site_label_2
_geom_angle_atom_site_label_3
_geom_angle
_geom_angle_site_symmetry_1
_geom_angle_site_symmetry_3
_geom_angle_publ_flag
C10 Hg C1 178.07(14) . . ?
C10 Hg Ag 89.43(10) . . ?
C1 Hg Ag 88.73(10) . . ?
N2 Ag N1 163.83(11) . . ?
N2 Ag O1 103.54(11) . . ?
N1 Ag O1 92.62(10) . . ?
N2 Ag Hg 81.77(8) . . ?
N1 Ag Hg 82.20(8) . . ?
O1 Ag Hg 169.50(7) . . ?
C8 N1 C9 118.7(3) . . ?
C8 N1 Ag 115.7(2) . . ?
C9 N1 Ag 125.4(2) . . ?
C17 N2 C18 118.8(3) . . ?
C17 N2 Ag 114.6(2) . . ?
C18 N2 Ag 126.4(2) . . ?
C2 C1 C9 118.4(3) . . ?
C2 C1 Hg 118.8(3) . . ?
C9 C1 Hg 122.7(3) . . ?
C1 C2 C3 122.0(3) . . ?
C1 C2 H2A 119.0 . . ?
C3 C2 H2A 119.0 . . ?
C4 C3 C2 120.0(3) . . ?
C4 C3 H3A 120.0 . . ?
C2 C3 H3A 120.0 . . ?
C3 C4 C5 120.1(3) . . ?
C3 C4 H4A 120.0 . . ?
C5 C4 H4A 120.0 . . ?
C4 C5 C6 121.0(3) . . ?
C4 C5 C9 119.9(3) . . ?
C6 C5 C9 119.0(3) . . ?
C7 C6 C5 119.7(3) . . ?
C7 C6 H6A 120.2 . . ?
C5 C6 H6A 120.2 . . ?
C6 C7 C8 118.6(3) . . ?
C6 C7 H7A 120.7 . . ?
C8 C7 H7A 120.7 . . ?
N1 C8 C7 124.2(3) . . ?
N1 C8 H8A 117.9 . . ?
C7 C8 H8A 117.9 . . ?
N1 C9 C1 120.7(3) . . ?
N1 C9 C5 119.8(3) . . ?
C1 C9 C5 119.4(3) . . ?
C11 C10 C18 118.1(3) . . ?
C11 C10 Hg 119.9(3) . . ?
C18 C10 Hg 122.0(2) . . ?
C10 C11 C12 122.0(4) . . ?
C10 C11 H11A 119.0 . . ?
C12 C11 H11A 119.0 . . ?
C13 C12 C11 120.7(3) . . ?
C13 C12 H12A 119.6 . . ?
C11 C12 H12A 119.6 . . ?
C12 C13 C14 119.9(3) . . ?
C12 C13 H13A 120.0 . . ?
C14 C13 H13A 120.0 . . ?
C18 C14 C15 119.4(3) . . ?
C18 C14 C13 119.4(3) . . ?
C15 C14 C13 121.2(3) . . ?
C16 C15 C14 119.3(3) . . ?
C16 C15 H15A 120.4 . . ?
C14 C15 H15A 120.4 . . ?
C15 C16 C17 119.0(4) . . ?
C15 C16 H16A 120.5 . . ?
C17 C16 H16A 120.5 . . ?
N2 C17 C16 123.8(3) . . ?
N2 C17 H17A 118.1 . . ?
C16 C17 H17A 118.1 . . ?
N2 C18 C14 119.7(3) . . ?
N2 C18 C10 120.4(3) . . ?
C14 C18 C10 119.9(3) . . ?
O3 S1 O2 116.0(3) . . ?
O3 S1 O1 113.7(2) . . ?
O2 S1 O1 114.6(2) . . ?
O3 S1 C19 104.7(2) . . ?
O2 S1 C19 104.3(2) . . ?
O1 S1 C19 101.3(2) . . ?
S1 O1 Ag 133.52(18) . . ?
F2 C19 F1 109.2(4) . . ?
F2 C19 F3 106.7(4) . . ?
F1 C19 F3 107.4(4) . . ?
F2 C19 S1 111.0(3) . . ?
F1 C19 S1 111.0(3) . . ?
F3 C19 S1 111.4(4) . . ?

loop_
_geom_bond_atom_site_label_1
_geom_bond_atom_site_label_2
_geom_bond_distance
_geom_bond_site_symmetry_2
_geom_bond_publ_flag
Hg C10 2.079(3) . ?
Hg C1 2.081(3) . ?
Hg Ag 2.7777(3) . ?
Ag N2 2.189(3) . ?
Ag N1 2.196(3) . ?
Ag O1 2.478(3) . ?
N1 C8 1.327(4) . ?
N1 C9 1.386(4) . ?
N2 C17 1.325(5) . ?
N2 C18 1.390(4) . ?
C1 C2 1.385(5) . ?
C1 C9 1.419(5) . ?
C2 C3 1.409(5) . ?
C2 H2A 0.9500 . ?
C3 C4 1.365(5) . ?
C3 H3A 0.9500 . ?
C4 C5 1.413(5) . ?
C4 H4A 0.9500 . ?
C5 C6 1.414(5) . ?
C5 C9 1.423(5) . ?
C6 C7 1.361(5) . ?
C6 H6A 0.9500 . ?
C7 C8 1.401(5) . ?
C7 H7A 0.9500 . ?
C8 H8A 0.9500 . ?
C10 C11 1.380(5) . ?
C10 C18 1.428(5) . ?
C11 C12 1.406(5) . ?
C11 H11A 0.9500 . ?
C12 C13 1.358(6) . ?
C12 H12A 0.9500 . ?
C13 C14 1.421(5) . ?
C13 H13A 0.9500 . ?
C14 C18 1.420(5) . ?
C14 C15 1.421(5) . ?
C15 C16 1.355(5) . ?
C15 H15A 0.9500 . ?
C16 C17 1.410(5) . ?
C16 H16A 0.9500 . ?
C17 H17A 0.9500 . ?
S1 O3 1.428(3) . ?
S1 O2 1.435(3) . ?
S1 O1 1.443(3) . ?
S1 C19 1.822(4) . ?
C19 F2 1.320(6) . ?
C19 F1 1.321(5) . ?
C19 F3 1.323(6) . ?

loop_
_geom_hbond_atom_site_label_D
_geom_hbond_atom_site_label_H
_geom_hbond_atom_site_label_A
_geom_hbond_distance_DH
_geom_hbond_distance_HA
_geom_hbond_distance_DA
_geom_hbond_angle_DHA
_geom_hbond_site_symmetry_A
_geom_hbond_publ_flag
C8 H8A O1 0.95 2.42 3.170(5) 135.2 . yes
C17 H17A O3 0.95 2.57 3.501(5) 166.3 . yes

loop_
_geom_torsion_atom_site_label_1
_geom_torsion_atom_site_label_2
_geom_torsion_atom_site_label_3
_geom_torsion_atom_site_label_4
_geom_torsion
_geom_torsion_site_symmetry_1
_geom_torsion_site_symmetry_2
_geom_torsion_site_symmetry_3
_geom_torsion_site_symmetry_4
_geom_torsion_publ_flag
C9 C1 C2 C3 0.2(5) . . . . ?
Hg C1 C2 C3 -177.8(3) . . . . ?
C1 C2 C3 C4 -0.5(6) . . . . ?
C2 C3 C4 C5 -0.3(5) . . . . ?
C3 C4 C5 C6 179.7(3) . . . . ?
C3 C4 C5 C9 1.2(5) . . . . ?
C4 C5 C6 C7 -178.9(3) . . . . ?
C9 C5 C6 C7 -0.4(5) . . . . ?
C5 C6 C7 C8 0.8(5) . . . . ?
C9 N1 C8 C7 -0.6(5) . . . . ?
Ag N1 C8 C7 175.2(3) . . . . ?
C6 C7 C8 N1 -0.3(6) . . . . ?
C8 N1 C9 C1 -179.6(3) . . . . ?
Ag N1 C9 C1 5.2(4) . . . . ?
C8 N1 C9 C5 0.9(5) . . . . ?
Ag N1 C9 C5 -174.4(2) . . . . ?
C2 C1 C9 N1 -178.8(3) . . . . ?
Hg C1 C9 N1 -0.8(4) . . . . ?
C2 C1 C9 C5 0.8(5) . . . . ?
Hg C1 C9 C5 178.7(2) . . . . ?
C4 C5 C9 N1 178.0(3) . . . . ?
C6 C5 C9 N1 -0.4(5) . . . . ?
C4 C5 C9 C1 -1.5(5) . . . . ?
C6 C5 C9 C1 -179.9(3) . . . . ?
C18 C10 C11 C12 -0.4(5) . . . . ?
Hg C10 C11 C12 -178.3(3) . . . . ?
C10 C11 C12 C13 0.2(6) . . . . ?
C11 C12 C13 C14 0.2(6) . . . . ?
C12 C13 C14 C18 -0.3(5) . . . . ?
C12 C13 C14 C15 178.6(4) . . . . ?
C18 C14 C15 C16 0.0(5) . . . . ?
C13 C14 C15 C16 -179.0(3) . . . . ?
C14 C15 C16 C17 -0.6(5) . . . . ?
C18 N2 C17 C16 1.3(5) . . . . ?
Ag N2 C17 C16 177.3(3) . . . . ?
C15 C16 C17 N2 0.0(6) . . . . ?
C17 N2 C18 C14 -1.9(5) . . . . ?
Ag N2 C18 C14 -177.3(2) . . . . ?
C17 N2 C18 C10 178.2(3) . . . . ?
Ag N2 C18 C10 2.7(4) . . . . ?
C15 C14 C18 N2 1.2(5) . . . . ?
C13 C14 C18 N2 -179.8(3) . . . . ?
C15 C14 C18 C10 -178.8(3) . . . . ?
C13 C14 C18 C10 0.2(5) . . . . ?
C11 C10 C18 N2 -179.9(3) . . . . ?
Hg C10 C18 N2 -2.0(4) . . . . ?
C11 C10 C18 C14 0.2(5) . . . . ?
Hg C10 C18 C14 178.1(2) . . . . ?
O3 S1 O1 Ag 74.8(3) . . . . ?
O2 S1 O1 Ag -61.9(3) . . . . ?
C19 S1 O1 Ag -173.4(2) . . . . ?
O3 S1 C19 F2 176.1(3) . . . . ?
O2 S1 C19 F2 -61.6(4) . . . . ?
O1 S1 C19 F2 57.6(4) . . . . ?
O3 S1 C19 F1 54.5(4) . . . . ?
O2 S1 C19 F1 176.8(4) . . . . ?
O1 S1 C19 F1 -64.0(4) . . . . ?
O3 S1 C19 F3 -65.1(4) . . . . ?
O2 S1 C19 F3 57.1(4) . . . . ?
O1 S1 C19 F3 176.4(4) . . . . ?
